data_2217540
loop_
_publ_author_name
'Meghdadi, Soraia'
'Nalchigar, Saeid'
'Khavasi, Hamid Reza'

_publ_section_title
;
 <i>N</i>,<i>N</i>'-Bis(8-quinolyl)pyridine-2,6-dicarboxamide
;
_journal_coeditor_code HK2359
_journal_issue 2
_journal_name_full 'Acta Crystallographica Section E'
_journal_page_first o431
_journal_page_last o431
_journal_paper_doi 10.1107/S1600536807055031
_journal_volume 64
_journal_year 2008
_chemical_formula_iupac 'C25 H17 N5 O2'
_chemical_formula_moiety 'C25 H17 N5 O2'
_chemical_formula_sum 'C25 H17 N5 O2'
_chemical_formula_weight 419.44
_chemical_name_systematic
;
N,N'-Bis(8-quinolyl)pyridine-2,6-dicarboxamide
;
_space_group_IT_number 19
_symmetry_cell_setting orthorhombic
_symmetry_space_group_name_Hall 'P 2ac 2ab'
_symmetry_space_group_name_H-M 'P 21 21 21'
_audit_creation_method 'WinGX routine CIF_UPDATE'
_cell_angle_alpha 90
_cell_angle_beta 90
_cell_angle_gamma 90
_cell_formula_units_Z 4
_cell_length_a 4.5443(13)
_cell_length_b 17.030(6)
_cell_length_c 25.984(8)
_cell_measurement_reflns_used 2000
_cell_measurement_temperature 294(2)
_cell_volume 2010.9(11)
_computing_cell_refinement X-AREA
_computing_data_collection 'X-AREA (Stoe & Cie, 2005)'
_computing_data_reduction 'X-RED32 (Stoe & Cie, 2005)'
_computing_molecular_graphics 'ORTEP-3 for Windows (Farrugia, 1997)'
_computing_publication_material 'WinGX (Farrugia, 1999)'
_computing_structure_refinement 'SHELXL97 (Sheldrick, 1997)'
_computing_structure_solution 'SHELXS97 (Sheldrick, 1997)'
_diffrn_measured_fraction_theta_full 0.991
_diffrn_measured_fraction_theta_max 0.991
_diffrn_measurement_device_type 'STOE IPDS II diffractometer'
_diffrn_measurement_method 'rotation method'
_diffrn_radiation_type MoK\a
_diffrn_radiation_wavelength 0.71073
_diffrn_reflns_av_R_equivalents 0.1084
_diffrn_reflns_limit_h_max 5
_diffrn_reflns_limit_h_min -5
_diffrn_reflns_limit_k_max 22
_diffrn_reflns_limit_k_min -22
_diffrn_reflns_limit_l_max 34
_diffrn_reflns_limit_l_min -34
_diffrn_reflns_number 20853
_diffrn_reflns_theta_full 28.05
_diffrn_reflns_theta_max 28.05
_diffrn_reflns_theta_min 1.57
_diffrn_standards_number 0
_exptl_absorpt_coefficient_mu 0.092
_exptl_absorpt_correction_type none
_exptl_crystal_colour colorless
_exptl_crystal_density_diffrn 1.385
_exptl_crystal_density_method 'not measured'
_exptl_crystal_description plate
_exptl_crystal_F_000 872
_exptl_crystal_size_max 0.35
_exptl_crystal_size_mid 0.12
_exptl_crystal_size_min 0.01
_refine_diff_density_max 0.189
_refine_diff_density_min -0.193
_refine_ls_extinction_method none
_refine_ls_goodness_of_fit_ref 1.340
_refine_ls_hydrogen_treatment mixed
_refine_ls_matrix_type full
_refine_ls_number_parameters 357
_refine_ls_number_reflns 2822
_refine_ls_number_restraints 0
_refine_ls_restrained_S_all 1.340
_refine_ls_R_factor_gt 0.0779
_refine_ls_shift/su_max 0.001
_refine_ls_structure_factor_coef Fsqd
_refine_ls_weighting_details 'calc w=1/[\s^2^(Fo^2^)+(0.0157P)^2^+0.8034P] where P=(Fo^2^+2Fc^2^)/3'
_refine_ls_weighting_scheme calc
_refine_ls_wR_factor_ref 0.1147
_reflns_number_gt 2161
_reflns_number_total 2822
_reflns_threshold_expression I>2\s(I)
_cod_data_source_file hk2359.cif
_cod_data_source_block I
_cod_database_code 2217540

loop_
_symmetry_equiv_pos_as_xyz
'x, y, z'
'-x+1/2, -y, z+1/2'
'x+1/2, -y+1/2, -z'
'-x, y+1/2, -z+1/2'

loop_
_atom_site_type_symbol
_atom_site_label
_atom_site_fract_x
_atom_site_fract_y
_atom_site_fract_z
_atom_site_U_iso_or_equiv
_atom_site_adp_type
_atom_site_calc_flag
_atom_site_occupancy
O O1 -1.1830(9) 0.20409(17) -0.25242(11) 0.0583(9) Uani d 1
O O2 -0.7396(9) 0.11039(19) -0.00052(11) 0.0661(10) Uani d 1
N N1 -0.4455(8) -0.00267(19) -0.23061(13) 0.0428(9) Uani d 1
N N2 -0.8476(9) 0.1090(2) -0.23237(13) 0.0403(8) Uani d 1
H H2B -0.772(10) 0.087(2) -0.2057(14) 0.035(11) Uiso d 1
N N3 -0.9289(8) 0.13333(18) -0.13200(13) 0.0394(8) Uani d 1
N N4 -0.6766(10) 0.02863(19) -0.06957(12) 0.0482(10) Uani d 1
H H4B -0.737(9) 0.0212(19) -0.1036(14) 0.029(10) Uiso d 1
N N5 -0.6672(9) -0.10469(19) -0.12342(12) 0.0433(9) Uani d 1
C C1 -0.2521(11) -0.0600(3) -0.22863(18) 0.0497(12) Uani d 1
H H1 -0.158(9) -0.0703(19) -0.1965(13) 0.025(10) Uiso d 1
C C2 -0.1689(12) -0.1062(3) -0.2710(2) 0.0546(12) Uani d 1
H H2 -0.030(12) -0.147(3) -0.2656(17) 0.062(15) Uiso d 1
C C3 -0.2898(12) -0.0903(2) -0.31741(19) 0.0485(11) Uani d 1
H H3 -0.242(11) -0.118(2) -0.3467(16) 0.045(12) Uiso d 1
C C4 -0.4986(10) -0.0292(2) -0.32281(15) 0.0398(10) Uani d 1
C C5 -0.6346(12) -0.0079(3) -0.36987(16) 0.0501(13) Uani d 1
H H5 -0.586(9) -0.0384(19) -0.4011(14) 0.029(10) Uiso d 1
C C6 -0.8307(12) 0.0518(3) -0.37084(17) 0.0498(12) Uani d 1
H H6 -0.923(11) 0.063(2) -0.4024(18) 0.058(14) Uiso d 1
C C7 -0.9085(11) 0.0937(3) -0.32581(16) 0.0425(11) Uani d 1
H H7 -1.047(10) 0.134(2) -0.3262(15) 0.045(13) Uiso d 1
C C8 -0.7823(10) 0.0742(2) -0.27974(15) 0.0369(9) Uani d 1
C C9 -0.5688(10) 0.0130(2) -0.27723(15) 0.0359(9) Uani d 1
C C10 -1.0437(11) 0.1664(2) -0.22071(16) 0.0403(10) Uani d 1
C C11 -1.0722(10) 0.1816(2) -0.16408(16) 0.0402(10) Uani d 1
C C12 -1.2395(12) 0.2443(3) -0.14696(19) 0.0534(13) Uani d 1
H H12 -1.337(12) 0.277(3) -0.1714(17) 0.062(15) Uiso d 1
C C13 -1.2533(13) 0.2591(3) -0.0948(2) 0.0595(14) Uani d 1
H H13 -1.357(13) 0.304(3) -0.0808(18) 0.077(17) Uiso d 1
C C14 -1.1027(13) 0.2106(3) -0.06103(19) 0.0559(14) Uani d 1
H H14 -1.103(12) 0.221(2) -0.0244(17) 0.065(15) Uiso d 1
C C15 -0.9457(11) 0.1478(2) -0.08149(16) 0.0422(10) Uani d 1
C C16 -0.7765(12) 0.0943(2) -0.04607(15) 0.0484(12) Uani d 1
C C17 -0.5007(9) -0.1025(2) -0.07963(14) 0.0359(9) Uani d 1
C C18 -0.5091(11) -0.0328(2) -0.04887(15) 0.0392(10) Uani d 1
C C19 -0.3521(12) -0.0288(3) -0.00420(16) 0.0513(12) Uani d 1
H H19 -0.354(10) 0.018(2) 0.0165(14) 0.046(12) Uiso d 1
C C20 -0.1806(13) -0.0928(3) 0.01167(18) 0.0579(13) Uani d 1
H H20 -0.092(12) -0.090(2) 0.0438(17) 0.060(14) Uiso d 1
C C21 -0.1634(12) -0.1597(3) -0.01678(18) 0.0526(12) Uani d 1
H H21 -0.059(12) -0.206(2) -0.0069(18) 0.068(16) Uiso d 1
C C22 -0.3258(11) -0.1664(2) -0.06304(15) 0.0426(10) Uani d 1
C C23 -0.3234(12) -0.2336(3) -0.09477(18) 0.0506(12) Uani d 1
H H23 -0.205(11) -0.277(2) -0.0844(15) 0.053(13) Uiso d 1
C C24 -0.4870(12) -0.2346(3) -0.13880(19) 0.0508(12) Uani d 1
H H24 -0.480(10) -0.280(2) -0.1630(15) 0.041(11) Uiso d 1
C C25 -0.6587(12) -0.1694(3) -0.15076(17) 0.0496(12) Uani d 1
H H25 -0.769(11) -0.170(2) -0.1836(14) 0.045(12) Uiso d 1

loop_
_atom_site_aniso_label
_atom_site_aniso_U_11
_atom_site_aniso_U_22
_atom_site_aniso_U_33
_atom_site_aniso_U_12
_atom_site_aniso_U_13
_atom_site_aniso_U_23
O1 0.073(2) 0.0501(17) 0.0519(17) 0.0201(19) -0.008(2) 0.0062(14)
O2 0.094(3) 0.067(2) 0.0376(16) 0.015(2) -0.006(2) -0.0164(14)
N1 0.038(2) 0.0422(19) 0.048(2) 0.0026(18) -0.0001(19) 0.0046(16)
N2 0.047(2) 0.0407(18) 0.0333(18) 0.0031(19) -0.0024(18) 0.0000(15)
N3 0.042(2) 0.0364(17) 0.0394(18) -0.0006(17) 0.0025(18) -0.0065(14)
N4 0.070(3) 0.0424(19) 0.0318(18) 0.002(2) -0.006(2) -0.0033(15)
N5 0.050(2) 0.0441(19) 0.0360(18) 0.0030(19) -0.0062(18) -0.0019(15)
C1 0.046(3) 0.049(3) 0.054(3) 0.001(2) 0.002(3) 0.011(2)
C2 0.050(3) 0.045(3) 0.069(3) 0.008(3) 0.015(3) 0.003(2)
C3 0.046(3) 0.041(2) 0.058(3) -0.007(2) 0.017(3) -0.010(2)
C4 0.040(2) 0.037(2) 0.042(2) -0.011(2) 0.010(2) -0.0033(17)
C5 0.059(3) 0.055(3) 0.036(2) -0.018(3) 0.014(2) -0.009(2)
C6 0.054(3) 0.061(3) 0.035(2) -0.014(3) -0.005(3) 0.004(2)
C7 0.043(3) 0.046(2) 0.039(2) -0.008(2) 0.002(2) 0.0035(19)
C8 0.037(2) 0.036(2) 0.038(2) -0.0098(19) 0.003(2) 0.0023(16)
C9 0.036(2) 0.0315(19) 0.040(2) -0.0049(19) 0.007(2) 0.0035(16)
C10 0.046(3) 0.033(2) 0.042(2) -0.002(2) 0.002(2) -0.0006(17)
C11 0.042(3) 0.034(2) 0.044(2) 0.002(2) 0.002(2) 0.0016(17)
C12 0.062(3) 0.042(2) 0.057(3) 0.012(3) 0.004(3) 0.000(2)
C13 0.070(4) 0.041(2) 0.067(3) 0.019(3) 0.011(3) -0.012(2)
C14 0.069(4) 0.049(3) 0.049(3) 0.003(3) 0.003(3) -0.015(2)
C15 0.048(3) 0.034(2) 0.044(2) -0.004(2) 0.007(2) -0.0079(17)
C16 0.061(3) 0.045(2) 0.039(2) -0.005(2) 0.002(2) -0.0093(18)
C17 0.035(2) 0.040(2) 0.032(2) -0.0021(19) 0.0022(18) 0.0007(16)
C18 0.047(3) 0.041(2) 0.0297(19) -0.001(2) 0.002(2) 0.0025(16)
C19 0.063(3) 0.054(3) 0.037(2) -0.002(3) -0.006(3) -0.006(2)
C20 0.061(3) 0.074(3) 0.039(2) -0.004(3) -0.016(3) 0.005(2)
C21 0.050(3) 0.059(3) 0.049(3) 0.008(3) -0.005(3) 0.007(2)
C22 0.040(3) 0.044(2) 0.044(2) -0.001(2) 0.003(2) 0.0070(18)
C23 0.051(3) 0.040(2) 0.061(3) 0.007(2) 0.003(3) 0.004(2)
C24 0.057(3) 0.039(2) 0.056(3) 0.000(2) 0.000(3) -0.010(2)
C25 0.055(3) 0.050(3) 0.044(2) -0.001(3) -0.009(3) -0.0064(19)

loop_
_atom_type_symbol
_atom_type_description
_atom_type_scat_dispersion_real
_atom_type_scat_dispersion_imag
_atom_type_scat_source
C C 0.0033 0.0016 'International Tables Vol C Tables 4.2.6.8 and 6.1.1.4'
H H 0 0 'International Tables Vol C Tables 4.2.6.8 and 6.1.1.4'
N N 0.0061 0.0033 'International Tables Vol C Tables 4.2.6.8 and 6.1.1.4'
O O 0.0106 0.006 'International Tables Vol C Tables 4.2.6.8 and 6.1.1.4'

loop_
_geom_angle_atom_site_label_1
_geom_angle_atom_site_label_2
_geom_angle_atom_site_label_3
_geom_angle
N1 C1 C2 124.4(5)
N1 C1 H1 118(2)
C2 C1 H1 118(2)
C3 C2 C1 118.5(5)
C3 C2 H2 123(3)
C1 C2 H2 118(3)
C2 C3 C4 120.5(4)
C2 C3 H3 123(3)
C4 C3 H3 117(3)
C3 C4 C5 124.5(4)
C3 C4 C9 116.1(4)
C5 C4 C9 119.4(4)
C6 C5 C4 119.7(4)
C6 C5 H5 122(2)
C4 C5 H5 118(2)
C5 C6 C7 121.9(5)
C5 C6 H6 118(3)
C7 C6 H6 120(3)
C8 C7 C6 119.7(4)
C8 C7 H7 118(3)
C6 C7 H7 122(3)
C7 C8 N2 125.3(4)
C7 C8 C9 120.2(4)
N2 C8 C9 114.5(4)
N1 C9 C4 123.4(4)
N1 C9 C8 117.7(3)
C4 C9 C8 119.0(4)
O1 C10 N2 124.7(4)
O1 C10 C11 121.7(4)
N2 C10 C11 113.6(4)
N3 C11 C12 122.7(4)
N3 C11 C10 117.6(4)
C12 C11 C10 119.7(4)
C13 C12 C11 118.8(5)
C13 C12 H12 122(3)
C11 C12 H12 119(3)
C12 C13 C14 119.3(4)
C12 C13 H13 122(3)
C14 C13 H13 118(3)
C13 C14 C15 118.0(4)
C13 C14 H14 121(3)
C15 C14 H14 121(3)
N3 C15 C14 123.1(4)
N3 C15 C16 117.3(4)
C14 C15 C16 119.6(4)
O2 C16 N4 125.1(4)
O2 C16 C15 121.6(4)
N4 C16 C15 113.3(3)
N5 C17 C22 123.0(4)
N5 C17 C18 118.2(4)
C22 C17 C18 118.8(4)
C19 C18 N4 125.0(4)
C19 C18 C17 120.1(4)
N4 C18 C17 114.8(4)
C18 C19 C20 120.2(4)
C18 C19 H19 121(3)
C20 C19 H19 119(3)
C21 C20 C19 121.6(5)
C21 C20 H20 121(3)
C19 C20 H20 118(3)
C20 C21 C22 119.9(5)
C20 C21 H21 125(3)
C22 C21 H21 115(3)
C23 C22 C17 116.7(4)
C23 C22 C21 123.9(4)
C17 C22 C21 119.4(4)
C24 C23 C22 119.8(4)
C24 C23 H23 123(3)
C22 C23 H23 118(3)
C23 C24 C25 118.8(4)
C23 C24 H24 121(2)
C25 C24 H24 120(2)
N5 C25 C24 124.4(4)
N5 C25 H25 118(2)
C24 C25 H25 118(2)
C1 N1 C9 117.1(4)
C10 N2 C8 129.9(4)
C10 N2 H2B 113(3)
C8 N2 H2B 116(3)
C15 N3 C11 118.0(4)
C16 N4 C18 128.8(4)
C16 N4 H4B 116(2)
C18 N4 H4B 115(2)
C25 N5 C17 117.2(4)

loop_
_geom_bond_atom_site_label_1
_geom_bond_atom_site_label_2
_geom_bond_distance
C1 N1 1.314(6)
C1 C2 1.406(6)
C1 H1 0.95(4)
C2 C3 1.352(7)
C2 H2 0.94(5)
C3 C4 1.416(6)
C3 H3 0.92(4)
C4 C5 1.418(6)
C4 C9 1.421(5)
C5 C6 1.351(7)
C5 H5 0.99(4)
C6 C7 1.416(6)
C6 H6 0.94(5)
C7 C8 1.369(6)
C7 H7 0.93(4)
C8 N2 1.398(5)
C8 C9 1.425(6)
C9 N1 1.361(5)
C10 O1 1.222(5)
C10 N2 1.357(5)
C10 C11 1.500(6)
C11 N3 1.339(5)
C11 C12 1.385(6)
C12 C13 1.381(6)
C12 H12 0.95(5)
C13 C14 1.385(7)
C13 H13 0.97(5)
C14 C15 1.392(6)
C14 H14 0.97(4)
C15 N3 1.338(5)
C15 C16 1.506(6)
C16 O2 1.227(5)
C16 N4 1.353(5)
C17 N5 1.367(5)
C17 C22 1.414(6)
C17 C18 1.432(5)
C18 C19 1.364(6)
C18 N4 1.401(5)
C19 C20 1.402(7)
C19 H19 0.96(4)
C20 C21 1.360(7)
C20 H20 0.93(5)
C21 C22 1.415(6)
C21 H21 0.95(5)
C22 C23 1.411(6)
C23 C24 1.365(7)
C23 H23 0.95(4)
C24 C25 1.392(7)
C24 H24 1.00(4)
C25 N5 1.312(5)
C25 H25 0.99(4)
N2 H2B 0.86(4)
N4 H4B 0.93(4)

loop_
_geom_hbond_atom_site_label_D
_geom_hbond_atom_site_label_H
_geom_hbond_atom_site_label_A
_geom_hbond_distance_DH
_geom_hbond_distance_HA
_geom_hbond_distance_DA
_geom_hbond_angle_DHA
_geom_hbond_publ_flag
N2 H2b N1 0.86(4) 2.23(4) 2.638(5) 109(3) yes
N2 H2b N3 0.86(4) 2.19(4) 2.666(5) 115(3) yes
N4 H4b N3 0.93(4) 2.23(3) 2.669(5) 108(2) yes
N4 H4b N5 0.93(4) 2.23(3) 2.667(5) 108(2) yes

loop_
_geom_torsion_atom_site_label_1
_geom_torsion_atom_site_label_2
_geom_torsion_atom_site_label_3
_geom_torsion_atom_site_label_4
_geom_torsion
N1 C1 C2 C3 1.4(7)
C1 C2 C3 C4 -0.9(7)
C2 C3 C4 C5 179.4(5)
C2 C3 C4 C9 0.1(6)
C3 C4 C5 C6 -179.7(4)
C9 C4 C5 C6 -0.5(7)
C4 C5 C6 C7 -0.7(7)
C5 C6 C7 C8 0.3(7)
C6 C7 C8 N2 -177.6(4)
C6 C7 C8 C9 1.3(6)
C3 C4 C9 N1 0.4(6)
C5 C4 C9 N1 -178.9(4)
C3 C4 C9 C8 -178.6(4)
C5 C4 C9 C8 2.0(6)
C7 C8 C9 N1 178.4(4)
N2 C8 C9 N1 -2.5(5)
C7 C8 C9 C4 -2.5(6)
N2 C8 C9 C4 176.6(4)
O1 C10 C11 N3 174.9(4)
N2 C10 C11 N3 -6.4(6)
O1 C10 C11 C12 -5.9(7)
N2 C10 C11 C12 172.8(4)
N3 C11 C12 C13 1.7(7)
C10 C11 C12 C13 -177.5(5)
C11 C12 C13 C14 -0.6(8)
C12 C13 C14 C15 -0.9(8)
C13 C14 C15 N3 1.5(8)
C13 C14 C15 C16 179.4(5)
N3 C15 C16 O2 167.9(5)
C14 C15 C16 O2 -10.1(7)
N3 C15 C16 N4 -12.6(6)
C14 C15 C16 N4 169.3(5)
N5 C17 C18 C19 178.4(4)
C22 C17 C18 C19 -0.5(6)
N5 C17 C18 N4 -4.1(6)
C22 C17 C18 N4 177.1(4)
N4 C18 C19 C20 -177.0(5)
C17 C18 C19 C20 0.3(7)
C18 C19 C20 C21 0.6(8)
C19 C20 C21 C22 -1.3(8)
N5 C17 C22 C23 1.5(6)
C18 C17 C22 C23 -179.7(4)
N5 C17 C22 C21 -179.0(4)
C18 C17 C22 C21 -0.2(6)
C20 C21 C22 C23 -179.5(5)
C20 C21 C22 C17 1.1(7)
C17 C22 C23 C24 -0.5(7)
C21 C22 C23 C24 -179.9(5)
C22 C23 C24 C25 -1.5(8)
C23 C24 C25 N5 2.7(8)
C2 C1 N1 C9 -0.9(7)
C4 C9 N1 C1 0.0(6)
C8 C9 N1 C1 179.0(4)
O1 C10 N2 C8 -7.7(7)
C11 C10 N2 C8 173.6(4)
C7 C8 N2 C10 1.2(7)
C9 C8 N2 C10 -177.8(4)
C14 C15 N3 C11 -0.4(7)
C16 C15 N3 C11 -178.4(4)
C12 C11 N3 C15 -1.2(7)
C10 C11 N3 C15 178.0(4)
O2 C16 N4 C18 -1.6(9)
C15 C16 N4 C18 178.9(4)
C19 C18 N4 C16 -17.5(8)
C17 C18 N4 C16 165.1(5)
C24 C25 N5 C17 -1.7(7)
C22 C17 N5 C25 -0.5(6)
C18 C17 N5 C25 -179.3(4)

loop_
_cod_related_entry_id
_cod_related_entry_database
_cod_related_entry_code
1 ChemSpider 879975
